data_4313847
loop_
_publ_author_name
'Huailin Sun'
'Zhensheng Zhang'
'Yanbin Pan'
'Jian Yang'
'Xiuzhong Zhou'

_publ_section_title
;
 Chemistry of the Si-Si and Fe-Fe Bonds in the Cyclic Structure
 (Me2SiSiMe2)[\h5-C5H4Fe(CO)2]2. Selective Cleavage of the Fe-Fe Bond by
 I2 and Unexpected Properties of the Iodide
;
_journal_name_full 'Inorganic Chemistry'
_journal_page_first 4076
_journal_page_last 4081
_journal_paper_doi 10.1021/ic034156m
_journal_volume 42
_journal_year 2003
_chemical_formula_sum 'C18 H20 Fe2 I6 O4 Si2'
_chemical_formula_weight 1229.62
_chemical_name_systematic
; 
 ? 
;
_space_group_IT_number 4
_symmetry_cell_setting monoclinic
_symmetry_space_group_name_Hall 'P 2yb'
_symmetry_space_group_name_H-M 'P 1 21 1'
_atom_sites_solution_hydrogens geom
_atom_sites_solution_primary direct
_atom_sites_solution_secondary difmap
_audit_creation_method SHELXL-97
_cell_angle_alpha 90.00
_cell_angle_beta 96.686(9)
_cell_angle_gamma 90.00
_cell_formula_units_Z 2
_cell_length_a 8.434(4)
_cell_length_b 18.966(8)
_cell_length_c 10.336(5)
_cell_measurement_reflns_used 862
_cell_measurement_temperature 293(2)
_cell_measurement_theta_max 21.14
_cell_measurement_theta_min 2.66
_cell_volume 1642.1(13)
_computing_cell_refinement 'Bruker SMART'
_computing_data_collection 'Bruker SMART'
_computing_data_reduction 'Bruker SAINT'
_computing_molecular_graphics 'Bruker SHELXTL'
_computing_publication_material 'Bruker SHELXTL'
_computing_structure_refinement 'SHELXL-97 (Sheldrick, 1997)'
_computing_structure_solution 'SHELXS-97 (Sheldrick, 1990)'
_diffrn_ambient_temperature 293(2)
_diffrn_measured_fraction_theta_full 0.994
_diffrn_measured_fraction_theta_max 0.994
_diffrn_measurement_device_type 'CCD area detector'
_diffrn_measurement_method 'phi and omega scans'
_diffrn_radiation_monochromator graphite
_diffrn_radiation_source 'fine-focus sealed tube'
_diffrn_radiation_type MoK\a
_diffrn_radiation_wavelength 0.71073
_diffrn_reflns_av_R_equivalents 0.0516
_diffrn_reflns_av_sigmaI/netI 0.0877
_diffrn_reflns_limit_h_max 8
_diffrn_reflns_limit_h_min -10
_diffrn_reflns_limit_k_max 23
_diffrn_reflns_limit_k_min -21
_diffrn_reflns_limit_l_max 12
_diffrn_reflns_limit_l_min -10
_diffrn_reflns_number 9591
_diffrn_reflns_theta_full 26.38
_diffrn_reflns_theta_max 26.38
_diffrn_reflns_theta_min 1.98
_exptl_absorpt_coefficient_mu 6.617
_exptl_absorpt_correction_T_max 1.000000
_exptl_absorpt_correction_T_min 0.478984
_exptl_absorpt_correction_type multi-scan
_exptl_absorpt_process_details SADABS
_exptl_crystal_density_diffrn 2.487
_exptl_crystal_density_method 'not measured'
_exptl_crystal_F_000 1116
_exptl_crystal_size_max 0.24
_exptl_crystal_size_mid 0.20
_exptl_crystal_size_min 0.10
_refine_diff_density_max 0.872
_refine_diff_density_min -0.810
_refine_diff_density_rms 0.134
_refine_ls_abs_structure_details 'Flack H D (1983), Acta Cryst. A39, 876-881'
_refine_ls_abs_structure_Flack 0.23(5)
_refine_ls_extinction_coef 0.00130(19)
_refine_ls_extinction_expression Fc^*^=kFc[1+0.001xFc^2^\l^3^/sin(2\q)]^-1/4^
_refine_ls_extinction_method SHELXL
_refine_ls_goodness_of_fit_ref 0.992
_refine_ls_hydrogen_treatment mixed
_refine_ls_matrix_type full
_refine_ls_number_parameters 291
_refine_ls_number_reflns 5632
_refine_ls_number_restraints 1
_refine_ls_restrained_S_all 0.992
_refine_ls_R_factor_all 0.0960
_refine_ls_R_factor_gt 0.0504
_refine_ls_shift/su_max 0.000
_refine_ls_shift/su_mean 0.000
_refine_ls_structure_factor_coef Fsqd
_refine_ls_weighting_details 'calc w=1/[\s^2^(Fo^2^)+(0.0348P)^2^+0.0000P] where P=(Fo^2^+2Fc^2^)/3'
_refine_ls_weighting_scheme calc
_refine_ls_wR_factor_gt 0.0930
_refine_ls_wR_factor_ref 0.1088
_reflns_number_gt 3616
_reflns_number_total 5632
_reflns_threshold_expression >2sigma(I)
_cod_data_source_file ic034156msi20030213_093842.cif
_cod_data_source_block 030114b/complex-4/Fe-I6
_cod_depositor_comments
;
The following automatic conversions were performed:

'_symmetry_cell_setting' value 'Monoclinic' changed to 'monoclinic'
according to the built-in table from CIF Core dictionary named
'cif_core.dic' version 2.4.1 from
2010-06-29.

'_exptl_absorpt_correction_type' value 'MULTI-SCAN'
changed to 'multi-scan' according to the built-in table from CIF Core
dictionary named 'cif_core.dic' version 2.4.1 from 2010-06-29.

Automatic conversion script
Id: cif_fix_values 1646 2011-03-28 12:23:43Z adriana 
;
_cod_database_code 4313847

loop_
_symmetry_equiv_pos_as_xyz
'x, y, z'
'-x, y+1/2, -z'

loop_
_atom_site_label
_atom_site_type_symbol
_atom_site_fract_x
_atom_site_fract_y
_atom_site_fract_z
_atom_site_U_iso_or_equiv
_atom_site_adp_type
_atom_site_occupancy
_atom_site_symmetry_multiplicity
_atom_site_calc_flag
_atom_site_refinement_flags
_atom_site_disorder_assembly
_atom_site_disorder_group
Fe1 Fe 0.0052(2) 0.16535(9) 0.76563(17) 0.0409(4) Uani 1 1 d . . .
Fe2 Fe -0.0570(2) -0.07366(9) 0.76742(17) 0.0471(5) Uani 1 1 d . . .
I1 I 0.09924(12) 0.03994(4) 0.84942(9) 0.0607(3) Uani 1 1 d . . .
I2 I 0.55357(19) 0.42737(8) 0.90760(15) 0.1183(5) Uani 1 1 d . . .
I3 I 0.55161(11) 0.34699(5) 0.65713(11) 0.0668(3) Uani 1 1 d . . .
I4 I 0.54009(12) 0.26592(7) 0.42295(11) 0.0819(4) Uani 1 1 d . . .
I5 I 0.51867(19) 0.11291(11) 0.07625(14) 0.1257(6) Uani 1 1 d . . .
I6 I 0.53580(16) 0.25633(9) 0.02152(13) 0.1102(5) Uani 1 1 d . . .
Si1 Si 0.1508(4) 0.0865(2) 0.4721(4) 0.0470(9) Uani 1 1 d . . .
Si2 Si -0.0490(4) 0.00072(18) 0.4448(3) 0.0389(8) Uani 1 1 d . . .
C1 C 0.0072(19) 0.1916(8) 0.931(2) 0.069(5) Uani 1 1 d . . .
O1 O 0.0056(18) 0.2107(7) 1.0375(12) 0.101(5) Uani 1 1 d . . .
C2 C -0.2054(19) 0.1470(7) 0.7519(13) 0.051(3) Uani 1 1 d . . .
O2 O -0.3389(13) 0.1380(6) 0.7378(10) 0.074(3) Uani 1 1 d . . .
C3 C -0.253(2) -0.0379(9) 0.7766(15) 0.070(4) Uani 1 1 d . . .
O3 O -0.3795(17) -0.0187(7) 0.7809(14) 0.104(4) Uani 1 1 d . . .
C4 C -0.040(2) -0.1074(7) 0.9277(15) 0.069(5) Uani 1 1 d . . .
O4 O -0.033(2) -0.1335(6) 1.0282(11) 0.120(6) Uani 1 1 d . . .
C5 C 0.1141(14) 0.1596(7) 0.5890(13) 0.046(3) Uani 1 1 d . . .
C6 C -0.0180(16) 0.2059(7) 0.5780(13) 0.050(4) Uani 1 1 d . . .
H6A H -0.1132 0.1999 0.5150 0.060 Uiso 1 1 calc R . .
C7 C 0.0035(18) 0.2616(7) 0.6682(16) 0.064(4) Uani 1 1 d . . .
H7A H -0.0686 0.3015 0.6764 0.077 Uiso 1 1 calc R . .
C8 C 0.1585(17) 0.2506(7) 0.7392(15) 0.061(4) Uani 1 1 d . . .
H8A H 0.2120 0.2811 0.8074 0.073 Uiso 1 1 calc R . .
C9 C 0.2192(15) 0.1894(7) 0.6900(14) 0.055(4) Uani 1 1 d . . .
H9A H 0.3229 0.1689 0.7227 0.066 Uiso 1 1 calc R . .
C10 C 0.146(2) 0.1282(9) 0.3078(13) 0.087(6) Uani 1 1 d . . .
H10A H 0.2251 0.1645 0.3106 0.131 Uiso 1 1 calc R . .
H10B H 0.0420 0.1483 0.2832 0.131 Uiso 1 1 calc R . .
H10C H 0.1668 0.0931 0.2451 0.131 Uiso 1 1 calc R . .
C11 C 0.3521(15) 0.0533(8) 0.5221(19) 0.087(6) Uani 1 1 d . . .
H11A H 0.4258 0.0920 0.5310 0.131 Uiso 1 1 calc R . .
H11B H 0.3820 0.0211 0.4575 0.131 Uiso 1 1 calc R . .
H11C H 0.3540 0.0293 0.6041 0.131 Uiso 1 1 calc R . .
C12 C -0.0345(19) -0.0419(8) 0.2824(13) 0.064(4) Uani 1 1 d . . .
H12A H -0.1152 -0.0776 0.2670 0.096 Uiso 1 1 calc R . .
H12B H 0.0690 -0.0630 0.2823 0.096 Uiso 1 1 calc R . .
H12C H -0.0500 -0.0069 0.2150 0.096 Uiso 1 1 calc R . .
C13 C -0.2515(14) 0.0398(9) 0.4474(13) 0.058(3) Uani 1 1 d . . .
H13A H -0.3305 0.0032 0.4356 0.087 Uiso 1 1 calc R . .
H13B H -0.2710 0.0737 0.3783 0.087 Uiso 1 1 calc R . .
H13C H -0.2573 0.0627 0.5295 0.087 Uiso 1 1 calc R . .
C14 C -0.0222(14) -0.0725(6) 0.5647(11) 0.044(3) Uani 1 1 d . . .
C15 C -0.143(2) -0.1239(7) 0.5922(13) 0.063(4) Uani 1 1 d . . .
H15A H -0.2540 -0.1238 0.5529 0.076 Uiso 1 1 calc R . .
C16 C -0.073(3) -0.1742(7) 0.6866(14) 0.094(7) Uani 1 1 d . . .
H16A H -0.1282 -0.2147 0.7201 0.113 Uiso 1 1 calc R . .
C17 C 0.088(2) -0.1583(8) 0.7142(17) 0.077(5) Uani 1 1 d . . .
H17A H 0.1652 -0.1846 0.7737 0.093 Uiso 1 1 calc R . .
C18 C 0.1202(19) -0.0973(7) 0.6456(13) 0.058(4) Uani 1 1 d . . .
H18A H 0.2248 -0.0744 0.6511 0.070 Uiso 1 1 calc R . .

loop_
_atom_site_aniso_label
_atom_site_aniso_U_11
_atom_site_aniso_U_22
_atom_site_aniso_U_33
_atom_site_aniso_U_23
_atom_site_aniso_U_13
_atom_site_aniso_U_12
Fe1 0.0442(10) 0.0317(9) 0.0457(11) -0.0047(9) 0.0007(8) -0.0001(7)
Fe2 0.0646(13) 0.0325(10) 0.0435(11) 0.0024(9) 0.0033(9) 0.0020(9)
I1 0.0793(7) 0.0328(4) 0.0633(6) 0.0003(5) -0.0197(5) 0.0041(4)
I2 0.1352(12) 0.0894(10) 0.1255(12) -0.0453(9) -0.0057(10) 0.0036(9)
I3 0.0520(5) 0.0511(5) 0.0944(8) 0.0083(6) -0.0035(5) -0.0024(4)
I4 0.0584(6) 0.1010(9) 0.0859(8) -0.0075(7) 0.0070(5) 0.0055(6)
I5 0.1134(12) 0.1882(18) 0.0762(9) 0.0277(10) 0.0135(8) 0.0045(11)
I6 0.0902(9) 0.1590(14) 0.0779(8) -0.0387(9) -0.0052(7) -0.0001(9)
Si1 0.042(2) 0.043(2) 0.059(2) -0.0050(19) 0.0159(16) -0.0041(16)
Si2 0.0390(19) 0.041(2) 0.0356(19) -0.0036(16) 0.0014(15) 0.0024(15)
C1 0.075(11) 0.034(8) 0.097(14) -0.002(9) 0.000(10) -0.001(7)
O1 0.179(14) 0.068(8) 0.056(8) -0.012(7) 0.012(8) -0.012(8)
C2 0.063(10) 0.044(8) 0.048(8) 0.007(7) 0.014(7) 0.013(7)
O2 0.054(7) 0.086(8) 0.084(8) 0.000(6) 0.014(6) 0.001(6)
C3 0.089(13) 0.060(10) 0.067(10) 0.017(8) 0.028(10) 0.000(9)
O3 0.088(10) 0.095(10) 0.138(11) 0.016(9) 0.048(9) 0.016(8)
C4 0.133(15) 0.028(8) 0.047(9) -0.010(8) 0.016(9) -0.009(8)
O4 0.273(19) 0.045(7) 0.039(7) 0.004(6) 0.010(9) -0.006(8)
C5 0.038(7) 0.042(7) 0.059(8) -0.001(7) 0.003(6) -0.001(6)
C6 0.054(9) 0.045(8) 0.052(8) 0.017(7) 0.007(7) 0.016(6)
C7 0.076(10) 0.016(6) 0.103(12) 0.011(8) 0.027(9) 0.004(7)
C8 0.075(10) 0.035(8) 0.074(10) -0.018(7) 0.016(8) -0.017(7)
C9 0.039(7) 0.049(8) 0.076(10) -0.002(7) 0.007(7) -0.009(6)
C10 0.130(16) 0.085(12) 0.051(9) -0.010(9) 0.032(10) -0.043(11)
C11 0.025(7) 0.067(11) 0.170(17) -0.043(11) 0.013(9) 0.000(6)
C12 0.090(11) 0.050(9) 0.052(8) -0.017(7) 0.015(8) 0.003(8)
C13 0.036(7) 0.071(9) 0.068(9) 0.001(9) 0.007(6) -0.004(7)
C14 0.055(8) 0.033(6) 0.044(7) -0.021(6) 0.005(6) -0.010(6)
C15 0.104(12) 0.042(8) 0.046(8) -0.013(7) 0.014(8) -0.017(8)
C16 0.21(2) 0.027(8) 0.042(9) 0.006(7) 0.002(11) -0.027(11)
C17 0.094(13) 0.037(9) 0.097(13) -0.006(9) -0.003(10) 0.017(9)
C18 0.077(10) 0.036(8) 0.059(9) -0.009(7) -0.001(8) 0.016(7)

loop_
_atom_type_symbol
_atom_type_description
_atom_type_scat_dispersion_real
_atom_type_scat_dispersion_imag
_atom_type_scat_source
C C 0.0033 0.0016 'International Tables Vol C Tables 4.2.6.8 and 6.1.1.4'
H H 0.0000 0.0000 'International Tables Vol C Tables 4.2.6.8 and 6.1.1.4'
O O 0.0106 0.0060 'International Tables Vol C Tables 4.2.6.8 and 6.1.1.4'
Si Si 0.0817 0.0704 'International Tables Vol C Tables 4.2.6.8 and 6.1.1.4'
I I -0.4742 1.8119 'International Tables Vol C Tables 4.2.6.8 and 6.1.1.4'
Fe Fe 0.3463 0.8444 'International Tables Vol C Tables 4.2.6.8 and 6.1.1.4'

loop_
_geom_angle_atom_site_label_1
_geom_angle_atom_site_label_2
_geom_angle_atom_site_label_3
_geom_angle
_geom_angle_site_symmetry_1
_geom_angle_site_symmetry_3
_geom_angle_publ_flag
C1 Fe1 C2 91.7(7) . . ?
C1 Fe1 C6 141.6(7) . . ?
C2 Fe1 C6 90.7(6) . . ?
C1 Fe1 C7 102.6(7) . . ?
C2 Fe1 C7 100.4(6) . . ?
C6 Fe1 C7 39.6(6) . . ?
C1 Fe1 C9 112.6(6) . . ?
C2 Fe1 C9 153.7(6) . . ?
C6 Fe1 C9 64.1(5) . . ?
C7 Fe1 C9 65.7(6) . . ?
C1 Fe1 C8 88.4(6) . . ?
C2 Fe1 C8 138.8(6) . . ?
C6 Fe1 C8 65.6(6) . . ?
C7 Fe1 C8 40.1(6) . . ?
C9 Fe1 C8 38.6(5) . . ?
C1 Fe1 C5 151.3(6) . . ?
C2 Fe1 C5 116.1(5) . . ?
C6 Fe1 C5 39.1(5) . . ?
C7 Fe1 C5 67.2(5) . . ?
C9 Fe1 C5 38.7(5) . . ?
C8 Fe1 C5 66.3(5) . . ?
C1 Fe1 I1 88.2(5) . . ?
C2 Fe1 I1 96.2(4) . . ?
C6 Fe1 I1 129.6(4) . . ?
C7 Fe1 I1 159.9(4) . . ?
C9 Fe1 I1 94.6(4) . . ?
C8 Fe1 I1 124.9(4) . . ?
C5 Fe1 I1 95.3(3) . . ?
C4 Fe2 C3 93.5(7) . . ?
C4 Fe2 C16 92.2(6) . . ?
C3 Fe2 C16 110.3(9) . . ?
C4 Fe2 C15 128.8(6) . . ?
C3 Fe2 C15 89.5(7) . . ?
C16 Fe2 C15 40.3(6) . . ?
C4 Fe2 C18 119.8(7) . . ?
C3 Fe2 C18 146.1(6) . . ?
C16 Fe2 C18 65.4(7) . . ?
C15 Fe2 C18 65.5(6) . . ?
C4 Fe2 C17 89.1(7) . . ?
C3 Fe2 C17 148.9(7) . . ?
C16 Fe2 C17 38.5(7) . . ?
C15 Fe2 C17 65.5(7) . . ?
C18 Fe2 C17 38.6(6) . . ?
C4 Fe2 C14 155.9(6) . . ?
C3 Fe2 C14 106.1(6) . . ?
C16 Fe2 C14 68.2(5) . . ?
C15 Fe2 C14 40.1(5) . . ?
C18 Fe2 C14 40.0(5) . . ?
C17 Fe2 C14 66.9(6) . . ?
C4 Fe2 I1 90.7(5) . . ?
C3 Fe2 I1 96.0(5) . . ?
C16 Fe2 I1 153.3(7) . . ?
C15 Fe2 I1 139.8(4) . . ?
C18 Fe2 I1 90.2(4) . . ?
C17 Fe2 I1 115.0(5) . . ?
C14 Fe2 I1 100.8(3) . . ?
Fe2 I1 Fe1 121.25(7) . . ?
I4 I3 I2 177.40(6) . . ?
C11 Si1 C10 109.0(9) . . ?
C11 Si1 C5 106.7(7) . . ?
C10 Si1 C5 106.4(7) . . ?
C11 Si1 Si2 115.3(5) . . ?
C10 Si1 Si2 104.1(5) . . ?
C5 Si1 Si2 114.8(4) . . ?
C14 Si2 C13 109.1(6) . . ?
C14 Si2 C12 105.0(6) . . ?
C13 Si2 C12 109.8(7) . . ?
C14 Si2 Si1 114.2(4) . . ?
C13 Si2 Si1 111.7(5) . . ?
C12 Si2 Si1 106.7(5) . . ?
O1 C1 Fe1 177.8(15) . . ?
O2 C2 Fe1 176.3(12) . . ?
O3 C3 Fe2 176.6(16) . . ?
O4 C4 Fe2 175.4(12) . . ?
C9 C5 C6 103.5(12) . . ?
C9 C5 Si1 129.3(10) . . ?
C6 C5 Si1 126.2(10) . . ?
C9 C5 Fe1 69.1(7) . . ?
C6 C5 Fe1 67.9(7) . . ?
Si1 C5 Fe1 134.6(7) . . ?
C7 C6 C5 111.9(12) . . ?
C7 C6 Fe1 70.6(8) . . ?
C5 C6 Fe1 72.9(7) . . ?
C7 C6 H6A 124.0 . . ?
C5 C6 H6A 124.0 . . ?
Fe1 C6 H6A 124.0 . . ?
C6 C7 C8 105.6(12) . . ?
C6 C7 Fe1 69.8(7) . . ?
C8 C7 Fe1 70.8(8) . . ?
C6 C7 H7A 127.1 . . ?
C8 C7 H7A 127.1 . . ?
Fe1 C7 H7A 127.1 . . ?
C9 C8 C7 106.6(12) . . ?
C9 C8 Fe1 70.3(7) . . ?
C7 C8 Fe1 69.1(7) . . ?
C9 C8 H8A 126.7 . . ?
C7 C8 H8A 126.7 . . ?
Fe1 C8 H8A 126.7 . . ?
C8 C9 C5 112.3(12) . . ?
C8 C9 Fe1 71.1(8) . . ?
C5 C9 Fe1 72.2(7) . . ?
C8 C9 H9A 123.8 . . ?
C5 C9 H9A 123.8 . . ?
Fe1 C9 H9A 123.8 . . ?
Si1 C10 H10A 109.5 . . ?
Si1 C10 H10B 109.5 . . ?
H10A C10 H10B 109.5 . . ?
Si1 C10 H10C 109.5 . . ?
H10A C10 H10C 109.5 . . ?
H10B C10 H10C 109.5 . . ?
Si1 C11 H11A 109.5 . . ?
Si1 C11 H11B 109.5 . . ?
H11A C11 H11B 109.5 . . ?
Si1 C11 H11C 109.5 . . ?
H11A C11 H11C 109.5 . . ?
H11B C11 H11C 109.5 . . ?
Si2 C12 H12A 109.5 . . ?
Si2 C12 H12B 109.5 . . ?
H12A C12 H12B 109.5 . . ?
Si2 C12 H12C 109.5 . . ?
H12A C12 H12C 109.5 . . ?
H12B C12 H12C 109.5 . . ?
Si2 C13 H13A 109.5 . . ?
Si2 C13 H13B 109.5 . . ?
H13A C13 H13B 109.5 . . ?
Si2 C13 H13C 109.5 . . ?
H13A C13 H13C 109.5 . . ?
H13B C13 H13C 109.5 . . ?
C15 C14 C18 102.6(12) . . ?
C15 C14 Si2 126.6(10) . . ?
C18 C14 Si2 130.6(10) . . ?
C15 C14 Fe2 68.1(7) . . ?
C18 C14 Fe2 68.6(7) . . ?
Si2 C14 Fe2 129.7(6) . . ?
C16 C15 C14 109.8(16) . . ?
C16 C15 Fe2 69.2(8) . . ?
C14 C15 Fe2 71.8(7) . . ?
C16 C15 H15A 125.1 . . ?
C14 C15 H15A 125.1 . . ?
Fe2 C15 H15A 125.1 . . ?
C17 C16 C15 107.7(15) . . ?
C17 C16 Fe2 72.5(9) . . ?
C15 C16 Fe2 70.5(8) . . ?
C17 C16 H16A 126.1 . . ?
C15 C16 H16A 126.1 . . ?
Fe2 C16 H16A 126.1 . . ?
C16 C17 C18 108.7(14) . . ?
C16 C17 Fe2 68.9(10) . . ?
C18 C17 Fe2 70.1(8) . . ?
C16 C17 H17A 125.7 . . ?
C18 C17 H17A 125.7 . . ?
Fe2 C17 H17A 125.7 . . ?
C17 C18 C14 111.1(14) . . ?
C17 C18 Fe2 71.3(9) . . ?
C14 C18 Fe2 71.4(8) . . ?
C17 C18 H18A 124.4 . . ?
C14 C18 H18A 124.4 . . ?
Fe2 C18 H18A 124.4 . . ?

loop_
_geom_bond_atom_site_label_1
_geom_bond_atom_site_label_2
_geom_bond_distance
_geom_bond_site_symmetry_2
_geom_bond_publ_flag
Fe1 C1 1.78(2) . ?
Fe1 C2 1.799(16) . ?
Fe1 C6 2.074(13) . ?
Fe1 C7 2.084(13) . ?
Fe1 C9 2.099(13) . ?
Fe1 C8 2.108(13) . ?
Fe1 C5 2.140(13) . ?
Fe1 I1 2.622(2) . ?
Fe2 C4 1.766(16) . ?
Fe2 C3 1.80(2) . ?
Fe2 C16 2.080(14) . ?
Fe2 C15 2.098(13) . ?
Fe2 C18 2.111(15) . ?
Fe2 C17 2.126(15) . ?
Fe2 C14 2.149(12) . ?
Fe2 I1 2.614(2) . ?
I2 I3 3.003(2) . ?
I3 I4 2.8596(19) . ?
I5 I6 2.785(3) . ?
Si1 C11 1.828(14) . ?
Si1 C10 1.869(15) . ?
Si1 C5 1.888(13) . ?
Si1 Si2 2.336(5) . ?
Si2 C14 1.858(13) . ?
Si2 C13 1.866(13) . ?
Si2 C12 1.880(13) . ?
C1 O1 1.163(18) . ?
C2 O2 1.131(16) . ?
C3 O3 1.132(19) . ?
C4 O4 1.146(15) . ?
C5 C9 1.406(17) . ?
C5 C6 1.413(17) . ?
C6 C7 1.41(2) . ?
C6 H6A 0.9800 . ?
C7 C8 1.44(2) . ?
C7 H7A 0.9800 . ?
C8 C9 1.390(18) . ?
C8 H8A 0.9800 . ?
C9 H9A 0.9800 . ?
C10 H10A 0.9600 . ?
C10 H10B 0.9600 . ?
C10 H10C 0.9600 . ?
C11 H11A 0.9600 . ?
C11 H11B 0.9600 . ?
C11 H11C 0.9600 . ?
C12 H12A 0.9600 . ?
C12 H12B 0.9600 . ?
C12 H12C 0.9600 . ?
C13 H13A 0.9600 . ?
C13 H13B 0.9600 . ?
C13 H13C 0.9600 . ?
C14 C15 1.458(19) . ?
C14 C18 1.459(17) . ?
C15 C16 1.44(2) . ?
C15 H15A 0.9800 . ?
C16 C17 1.39(3) . ?
C16 H16A 0.9800 . ?
C17 C18 1.40(2) . ?
C17 H17A 0.9800 . ?
C18 H18A 0.9800 . ?

loop_
_geom_torsion_atom_site_label_1
_geom_torsion_atom_site_label_2
_geom_torsion_atom_site_label_3
_geom_torsion_atom_site_label_4
_geom_torsion
_geom_torsion_site_symmetry_1
_geom_torsion_site_symmetry_2
_geom_torsion_site_symmetry_3
_geom_torsion_site_symmetry_4
_geom_torsion_publ_flag
C4 Fe2 I1 Fe1 -136.5(6) . . . . ?
C3 Fe2 I1 Fe1 -43.0(5) . . . . ?
C16 Fe2 I1 Fe1 127.2(9) . . . . ?
C15 Fe2 I1 Fe1 53.3(8) . . . . ?
C18 Fe2 I1 Fe1 103.7(4) . . . . ?
C17 Fe2 I1 Fe1 134.2(5) . . . . ?
C14 Fe2 I1 Fe1 64.8(4) . . . . ?
C1 Fe1 I1 Fe2 126.4(5) . . . . ?
C2 Fe1 I1 Fe2 34.9(4) . . . . ?
C6 Fe1 I1 Fe2 -61.2(5) . . . . ?
C7 Fe1 I1 Fe2 -110.6(14) . . . . ?
C9 Fe1 I1 Fe2 -121.0(4) . . . . ?
C8 Fe1 I1 Fe2 -146.8(5) . . . . ?
C5 Fe1 I1 Fe2 -82.2(3) . . . . ?
C11 Si1 Si2 C14 37.0(8) . . . . ?
C10 Si1 Si2 C14 156.4(8) . . . . ?
C5 Si1 Si2 C14 -87.6(6) . . . . ?
C11 Si1 Si2 C13 161.5(8) . . . . ?
C10 Si1 Si2 C13 -79.1(8) . . . . ?
C5 Si1 Si2 C13 36.9(7) . . . . ?
C11 Si1 Si2 C12 -78.5(9) . . . . ?
C10 Si1 Si2 C12 40.9(8) . . . . ?
C5 Si1 Si2 C12 156.8(7) . . . . ?
C2 Fe1 C1 O1 -69(42) . . . . ?
C6 Fe1 C1 O1 24(42) . . . . ?
C7 Fe1 C1 O1 32(42) . . . . ?
C9 Fe1 C1 O1 101(42) . . . . ?
C8 Fe1 C1 O1 70(42) . . . . ?
C5 Fe1 C1 O1 97(42) . . . . ?
I1 Fe1 C1 O1 -165(42) . . . . ?
C1 Fe1 C2 O2 122(21) . . . . ?
C6 Fe1 C2 O2 -20(21) . . . . ?
C7 Fe1 C2 O2 19(21) . . . . ?
C9 Fe1 C2 O2 -36(22) . . . . ?
C8 Fe1 C2 O2 32(21) . . . . ?
C5 Fe1 C2 O2 -51(21) . . . . ?
I1 Fe1 C2 O2 -150(21) . . . . ?
C4 Fe2 C3 O3 -83(26) . . . . ?
C16 Fe2 C3 O3 11(26) . . . . ?
C15 Fe2 C3 O3 46(26) . . . . ?
C18 Fe2 C3 O3 87(26) . . . . ?
C17 Fe2 C3 O3 11(26) . . . . ?
C14 Fe2 C3 O3 83(26) . . . . ?
I1 Fe2 C3 O3 -174(26) . . . . ?
C3 Fe2 C4 O4 96(22) . . . . ?
C16 Fe2 C4 O4 -15(22) . . . . ?
C15 Fe2 C4 O4 4(22) . . . . ?
C18 Fe2 C4 O4 -77(22) . . . . ?
C17 Fe2 C4 O4 -53(22) . . . . ?
C14 Fe2 C4 O4 -49(23) . . . . ?
I1 Fe2 C4 O4 -168(22) . . . . ?
C11 Si1 C5 C9 4.9(15) . . . . ?
C10 Si1 C5 C9 -111.5(13) . . . . ?
Si2 Si1 C5 C9 133.9(11) . . . . ?
C11 Si1 C5 C6 171.9(12) . . . . ?
C10 Si1 C5 C6 55.5(14) . . . . ?
Si2 Si1 C5 C6 -59.1(13) . . . . ?
C11 Si1 C5 Fe1 -94.3(10) . . . . ?
C10 Si1 C5 Fe1 149.4(9) . . . . ?
Si2 Si1 C5 Fe1 34.8(10) . . . . ?
C1 Fe1 C5 C9 5.2(16) . . . . ?
C2 Fe1 C5 C9 169.7(8) . . . . ?
C6 Fe1 C5 C9 115.2(11) . . . . ?
C7 Fe1 C5 C9 79.1(9) . . . . ?
C8 Fe1 C5 C9 35.2(8) . . . . ?
I1 Fe1 C5 C9 -90.7(7) . . . . ?
C1 Fe1 C5 C6 -110.0(14) . . . . ?
C2 Fe1 C5 C6 54.5(10) . . . . ?
C7 Fe1 C5 C6 -36.1(9) . . . . ?
C9 Fe1 C5 C6 -115.2(12) . . . . ?
C8 Fe1 C5 C6 -79.9(9) . . . . ?
I1 Fe1 C5 C6 154.1(8) . . . . ?
C1 Fe1 C5 Si1 130.3(12) . . . . ?
C2 Fe1 C5 Si1 -65.2(10) . . . . ?
C6 Fe1 C5 Si1 -119.7(13) . . . . ?
C7 Fe1 C5 Si1 -155.8(11) . . . . ?
C9 Fe1 C5 Si1 125.1(13) . . . . ?
C8 Fe1 C5 Si1 160.4(11) . . . . ?
I1 Fe1 C5 Si1 34.4(9) . . . . ?
C9 C5 C6 C7 -0.2(16) . . . . ?
Si1 C5 C6 C7 -169.9(10) . . . . ?
Fe1 C5 C6 C7 60.2(10) . . . . ?
C9 C5 C6 Fe1 -60.4(9) . . . . ?
Si1 C5 C6 Fe1 129.9(10) . . . . ?
C1 Fe1 C6 C7 11.9(14) . . . . ?
C2 Fe1 C6 C7 105.5(9) . . . . ?
C9 Fe1 C6 C7 -82.5(9) . . . . ?
C8 Fe1 C6 C7 -39.7(8) . . . . ?
C5 Fe1 C6 C7 -121.5(12) . . . . ?
I1 Fe1 C6 C7 -155.8(7) . . . . ?
C1 Fe1 C6 C5 133.4(11) . . . . ?
C2 Fe1 C6 C5 -133.0(9) . . . . ?
C7 Fe1 C6 C5 121.5(12) . . . . ?
C9 Fe1 C6 C5 39.0(7) . . . . ?
C8 Fe1 C6 C5 81.8(8) . . . . ?
I1 Fe1 C6 C5 -34.3(10) . . . . ?
C5 C6 C7 C8 0.7(16) . . . . ?
Fe1 C6 C7 C8 62.3(9) . . . . ?
C5 C6 C7 Fe1 -61.5(10) . . . . ?
C1 Fe1 C7 C6 -172.5(9) . . . . ?
C2 Fe1 C7 C6 -78.4(9) . . . . ?
C9 Fe1 C7 C6 78.1(9) . . . . ?
C8 Fe1 C7 C6 115.5(12) . . . . ?
C5 Fe1 C7 C6 35.7(8) . . . . ?
I1 Fe1 C7 C6 66.7(17) . . . . ?
C1 Fe1 C7 C8 72.0(10) . . . . ?
C2 Fe1 C7 C8 166.1(9) . . . . ?
C6 Fe1 C7 C8 -115.5(12) . . . . ?
C9 Fe1 C7 C8 -37.4(8) . . . . ?
C5 Fe1 C7 C8 -79.8(8) . . . . ?
I1 Fe1 C7 C8 -48.9(18) . . . . ?
C6 C7 C8 C9 -0.9(15) . . . . ?
Fe1 C7 C8 C9 60.6(10) . . . . ?
C6 C7 C8 Fe1 -61.6(9) . . . . ?
C1 Fe1 C8 C9 130.7(10) . . . . ?
C2 Fe1 C8 C9 -138.6(10) . . . . ?
C6 Fe1 C8 C9 -78.4(9) . . . . ?
C7 Fe1 C8 C9 -117.5(12) . . . . ?
C5 Fe1 C8 C9 -35.4(8) . . . . ?
I1 Fe1 C8 C9 44.0(10) . . . . ?
C1 Fe1 C8 C7 -111.8(10) . . . . ?
C2 Fe1 C8 C7 -21.1(13) . . . . ?
C6 Fe1 C8 C7 39.1(8) . . . . ?
C9 Fe1 C8 C7 117.5(12) . . . . ?
C5 Fe1 C8 C7 82.2(9) . . . . ?
I1 Fe1 C8 C7 161.6(7) . . . . ?
C7 C8 C9 C5 0.9(16) . . . . ?
Fe1 C8 C9 C5 60.7(10) . . . . ?
C7 C8 C9 Fe1 -59.8(9) . . . . ?
C6 C5 C9 C8 -0.4(16) . . . . ?
Si1 C5 C9 C8 168.8(10) . . . . ?
Fe1 C5 C9 C8 -60.0(10) . . . . ?
C6 C5 C9 Fe1 59.6(9) . . . . ?
Si1 C5 C9 Fe1 -131.2(11) . . . . ?
C1 Fe1 C9 C8 -55.2(10) . . . . ?
C2 Fe1 C9 C8 100.8(14) . . . . ?
C6 Fe1 C9 C8 82.7(10) . . . . ?
C7 Fe1 C9 C8 38.8(9) . . . . ?
C5 Fe1 C9 C8 122.1(12) . . . . ?
I1 Fe1 C9 C8 -145.1(8) . . . . ?
C1 Fe1 C9 C5 -177.3(8) . . . . ?
C2 Fe1 C9 C5 -21.3(16) . . . . ?
C6 Fe1 C9 C5 -39.4(8) . . . . ?
C7 Fe1 C9 C5 -83.3(9) . . . . ?
C8 Fe1 C9 C5 -122.1(12) . . . . ?
I1 Fe1 C9 C5 92.8(7) . . . . ?
C13 Si2 C14 C15 38.7(12) . . . . ?
C12 Si2 C14 C15 -79.0(12) . . . . ?
Si1 Si2 C14 C15 164.6(9) . . . . ?
C13 Si2 C14 C18 -146.9(11) . . . . ?
C12 Si2 C14 C18 95.5(12) . . . . ?
Si1 Si2 C14 C18 -21.0(12) . . . . ?
C13 Si2 C14 Fe2 -52.0(9) . . . . ?
C12 Si2 C14 Fe2 -169.6(8) . . . . ?
Si1 Si2 C14 Fe2 73.9(8) . . . . ?
C4 Fe2 C14 C15 74.3(18) . . . . ?
C3 Fe2 C14 C15 -69.0(10) . . . . ?
C16 Fe2 C14 C15 36.9(11) . . . . ?
C18 Fe2 C14 C15 114.2(11) . . . . ?
C17 Fe2 C14 C15 78.7(10) . . . . ?
I1 Fe2 C14 C15 -168.5(8) . . . . ?
C4 Fe2 C14 C18 -39.9(17) . . . . ?
C3 Fe2 C14 C18 176.8(9) . . . . ?
C16 Fe2 C14 C18 -77.3(10) . . . . ?
C15 Fe2 C14 C18 -114.2(11) . . . . ?
C17 Fe2 C14 C18 -35.5(8) . . . . ?
I1 Fe2 C14 C18 77.3(7) . . . . ?
C4 Fe2 C14 Si2 -165.6(13) . . . . ?
C3 Fe2 C14 Si2 51.1(10) . . . . ?
C16 Fe2 C14 Si2 157.0(11) . . . . ?
C15 Fe2 C14 Si2 120.1(13) . . . . ?
C18 Fe2 C14 Si2 -125.7(11) . . . . ?
C17 Fe2 C14 Si2 -161.2(10) . . . . ?
I1 Fe2 C14 Si2 -48.4(8) . . . . ?
C18 C14 C15 C16 1.5(14) . . . . ?
Si2 C14 C15 C16 177.2(10) . . . . ?
Fe2 C14 C15 C16 -58.9(10) . . . . ?
C18 C14 C15 Fe2 60.4(8) . . . . ?
Si2 C14 C15 Fe2 -123.9(9) . . . . ?
C4 Fe2 C15 C16 -29.3(16) . . . . ?
C3 Fe2 C15 C16 -123.3(13) . . . . ?
C18 Fe2 C15 C16 80.3(12) . . . . ?
C17 Fe2 C15 C16 37.7(12) . . . . ?
C14 Fe2 C15 C16 120.4(16) . . . . ?
I1 Fe2 C15 C16 138.1(11) . . . . ?
C4 Fe2 C15 C14 -149.7(10) . . . . ?
C3 Fe2 C15 C14 116.3(9) . . . . ?
C16 Fe2 C15 C14 -120.4(16) . . . . ?
C18 Fe2 C15 C14 -40.2(8) . . . . ?
C17 Fe2 C15 C14 -82.7(10) . . . . ?
I1 Fe2 C15 C14 17.6(12) . . . . ?
C14 C15 C16 C17 -2.9(18) . . . . ?
Fe2 C15 C16 C17 -63.5(11) . . . . ?
C14 C15 C16 Fe2 60.5(10) . . . . ?
C4 Fe2 C16 C17 -85.7(11) . . . . ?
C3 Fe2 C16 C17 179.8(10) . . . . ?
C15 Fe2 C16 C17 116.7(16) . . . . ?
C18 Fe2 C16 C17 36.3(10) . . . . ?
C14 Fe2 C16 C17 79.9(11) . . . . ?
I1 Fe2 C16 C17 10.3(16) . . . . ?
C4 Fe2 C16 C15 157.6(12) . . . . ?
C3 Fe2 C16 C15 63.1(13) . . . . ?
C18 Fe2 C16 C15 -80.4(10) . . . . ?
C17 Fe2 C16 C15 -116.7(16) . . . . ?
C14 Fe2 C16 C15 -36.8(10) . . . . ?
I1 Fe2 C16 C15 -106.4(14) . . . . ?
C15 C16 C17 C18 3.1(19) . . . . ?
Fe2 C16 C17 C18 -59.0(11) . . . . ?
C15 C16 C17 Fe2 62.1(11) . . . . ?
C4 Fe2 C17 C16 94.8(11) . . . . ?
C3 Fe2 C17 C16 -0.4(18) . . . . ?
C15 Fe2 C17 C16 -39.4(9) . . . . ?
C18 Fe2 C17 C16 -120.3(14) . . . . ?
C14 Fe2 C17 C16 -83.4(10) . . . . ?
I1 Fe2 C17 C16 -174.9(8) . . . . ?
C4 Fe2 C17 C18 -145.0(10) . . . . ?
C3 Fe2 C17 C18 119.9(14) . . . . ?
C16 Fe2 C17 C18 120.3(14) . . . . ?
C15 Fe2 C17 C18 80.8(10) . . . . ?
C14 Fe2 C17 C18 36.8(8) . . . . ?
I1 Fe2 C17 C18 -54.6(10) . . . . ?
C16 C17 C18 C14 -2.3(18) . . . . ?
Fe2 C17 C18 C14 -60.5(9) . . . . ?
C16 C17 C18 Fe2 58.3(12) . . . . ?
C15 C14 C18 C17 0.4(14) . . . . ?
Si2 C14 C18 C17 -175.0(10) . . . . ?
Fe2 C14 C18 C17 60.5(10) . . . . ?
C15 C14 C18 Fe2 -60.1(8) . . . . ?
Si2 C14 C18 Fe2 124.5(10) . . . . ?
C4 Fe2 C18 C17 41.4(12) . . . . ?
C3 Fe2 C18 C17 -126.6(13) . . . . ?
C16 Fe2 C18 C17 -36.3(9) . . . . ?
C15 Fe2 C18 C17 -80.8(10) . . . . ?
C14 Fe2 C18 C17 -121.0(12) . . . . ?
I1 Fe2 C18 C17 132.3(9) . . . . ?
C4 Fe2 C18 C14 162.5(7) . . . . ?
C3 Fe2 C18 C14 -5.5(15) . . . . ?
C16 Fe2 C18 C14 84.8(9) . . . . ?
C15 Fe2 C18 C14 40.2(7) . . . . ?
C17 Fe2 C18 C14 121.0(12) . . . . ?
I1 Fe2 C18 C14 -106.6(7) . . . . ?
